data_2220641
loop_
_publ_author_name
'Yu, Zhao-Wen'
'Chang, Ling'
'Sun, Peng'
'He, Min-Hui'

_publ_section_title
;
 A binuclear cobalt(II) complex of an NO~3~-donor Schiff base derived
 from 3-carboxylsalicylaldehyde and 2-nitroaniline
;
_journal_coeditor_code SU2076
_journal_issue 1
_journal_name_full 'Acta Crystallographica Section E'
_journal_page_first m119
_journal_page_last m120
_journal_paper_doi 10.1107/S1600536808042487
_journal_volume 65
_journal_year 2009
_chemical_formula_iupac '[Co2 (C14 H8 N2 O5)2]'
_chemical_formula_moiety 'C28 H16 Co2 N4 O10'
_chemical_formula_sum 'C28 H16 Co2 N4 O10'
_chemical_formula_weight 686.31
_chemical_name_systematic
;
bis{\m-3-[(2-nitrophenyl)iminomethyl]-2-oxidobenzoato}dicopper(II)
;
_space_group_IT_number 14
_symmetry_cell_setting monoclinic
_symmetry_space_group_name_Hall '-P 2ybc'
_symmetry_space_group_name_H-M 'P 1 21/c 1'
_atom_sites_solution_hydrogens geom
_atom_sites_solution_primary direct
_atom_sites_solution_secondary difmap
_audit_creation_method SHELXL-97
_cell_angle_alpha 90.00
_cell_angle_beta 99.6040(10)
_cell_angle_gamma 90.00
_cell_formula_units_Z 2
_cell_length_a 8.3398(6)
_cell_length_b 11.0454(8)
_cell_length_c 13.3681(9)
_cell_measurement_reflns_used 1063
_cell_measurement_temperature 296(2)
_cell_measurement_theta_max 22.07
_cell_measurement_theta_min 3.09
_cell_volume 1214.16(15)
_computing_cell_refinement 'SAINT (Bruker, 2005)'
_computing_data_collection 'APEX2 (Bruker, 2005)'
_computing_data_reduction 'SAINT (Bruker, 2005)'
_computing_molecular_graphics 'SHELXTL (Sheldrick, 2008)'
_computing_publication_material 'SHELXTL (Sheldrick, 2008) and PLATON (Spek, 2003)'
_computing_structure_refinement 'SHELXL97 (Sheldrick, 2008)'
_computing_structure_solution 'SHELXS97 (Sheldrick, 2008)'
_diffrn_ambient_temperature 296(2)
_diffrn_measured_fraction_theta_full 1.000
_diffrn_measured_fraction_theta_max 1.000
_diffrn_measurement_device_type 'Bruker SMART APEXII CCD area-detector'
_diffrn_measurement_method '\f and \w'
_diffrn_radiation_monochromator graphite
_diffrn_radiation_source 'fine-focus sealed tube'
_diffrn_radiation_type MoK\a
_diffrn_radiation_wavelength 0.71073
_diffrn_reflns_av_R_equivalents 0.0448
_diffrn_reflns_av_sigmaI/netI 0.0518
_diffrn_reflns_limit_h_max 9
_diffrn_reflns_limit_h_min -9
_diffrn_reflns_limit_k_max 13
_diffrn_reflns_limit_k_min -11
_diffrn_reflns_limit_l_max 14
_diffrn_reflns_limit_l_min -15
_diffrn_reflns_number 6134
_diffrn_reflns_theta_full 25.00
_diffrn_reflns_theta_max 25.00
_diffrn_reflns_theta_min 2.41
_diffrn_standards_decay_% 0
_diffrn_standards_number 0
_exptl_absorpt_coefficient_mu 1.442
_exptl_absorpt_correction_T_max 0.8575
_exptl_absorpt_correction_T_min 0.7516
_exptl_absorpt_correction_type multi-scan
_exptl_absorpt_process_details '(SADABS; Bruker, 2005)'
_exptl_crystal_colour colourless
_exptl_crystal_density_diffrn 1.877
_exptl_crystal_density_method 'not measured'
_exptl_crystal_description block
_exptl_crystal_F_000 692
_exptl_crystal_size_max 0.21
_exptl_crystal_size_mid 0.16
_exptl_crystal_size_min 0.11
_refine_diff_density_max 0.632
_refine_diff_density_min -0.338
_refine_ls_extinction_method none
_refine_ls_goodness_of_fit_ref 1.000
_refine_ls_hydrogen_treatment constr
_refine_ls_matrix_type full
_refine_ls_number_parameters 199
_refine_ls_number_reflns 2132
_refine_ls_number_restraints 0
_refine_ls_restrained_S_all 1.000
_refine_ls_R_factor_all 0.0712
_refine_ls_R_factor_gt 0.0449
_refine_ls_shift/su_max_lt 0.001
_refine_ls_shift/su_mean 0.000
_refine_ls_structure_factor_coef Fsqd
_refine_ls_weighting_details 'calc w=1/[\s^2^(Fo^2^)+(0.0704P)^2^] where P=(Fo^2^+2Fc^2^)/3'
_refine_ls_weighting_scheme calc
_refine_ls_wR_factor_gt 0.1113
_refine_ls_wR_factor_ref 0.1231
_reflns_number_gt 1536
_reflns_number_total 2132
_reflns_threshold_expression I>2\s(I)
_cod_data_source_file su2076.cif
_cod_data_source_block I
_cod_original_sg_symbol_H-M 'P 21/c'
_cod_database_code 2220641
_cod_database_fobs_code 2220641

loop_
_symmetry_equiv_pos_site_id
_symmetry_equiv_pos_as_xyz
1 x,y,z
2 -x,1/2+y,1/2-z
3 -x,-y,-z
4 x,1/2-y,1/2+z

loop_
_atom_site_aniso_label
_atom_site_aniso_U_11
_atom_site_aniso_U_22
_atom_site_aniso_U_33
_atom_site_aniso_U_12
_atom_site_aniso_U_13
_atom_site_aniso_U_23
Co1 0.0287(3) 0.0470(4) 0.0303(3) 0.0063(3) 0.0052(2) 0.0036(3)
O1 0.062(3) 0.174(4) 0.049(2) 0.029(3) 0.018(2) -0.001(3)
O2 0.048(2) 0.083(2) 0.0446(19) 0.0159(17) 0.0113(15) 0.0061(17)
O3 0.0358(17) 0.0562(18) 0.0441(18) 0.0091(14) 0.0080(13) 0.0063(15)
O4 0.072(3) 0.091(3) 0.065(3) -0.014(2) 0.007(2) -0.004(2)
O5 0.084(3) 0.125(4) 0.107(4) -0.035(3) 0.052(3) 0.003(3)
N1 0.040(2) 0.059(2) 0.038(2) 0.0039(18) 0.0074(16) 0.0094(18)
N2 0.055(3) 0.075(3) 0.056(3) 0.000(2) 0.014(2) 0.009(2)
C1 0.046(3) 0.067(3) 0.043(3) 0.005(2) 0.012(2) -0.006(2)
C2 0.035(2) 0.047(3) 0.048(3) -0.002(2) 0.010(2) -0.005(2)
C3 0.030(2) 0.038(2) 0.048(3) -0.0018(18) 0.0033(19) -0.001(2)
C4 0.036(2) 0.046(3) 0.049(3) -0.004(2) 0.010(2) 0.000(2)
C5 0.040(3) 0.060(3) 0.049(3) 0.003(2) 0.004(2) 0.010(2)
C6 0.037(3) 0.053(3) 0.070(4) 0.004(2) 0.002(2) 0.012(3)
C7 0.033(3) 0.059(3) 0.067(4) 0.006(2) 0.009(2) -0.002(3)
C8 0.037(3) 0.057(3) 0.058(3) -0.002(2) 0.012(2) -0.012(2)
C9 0.043(3) 0.063(3) 0.051(3) 0.006(2) 0.003(2) 0.007(2)
C10 0.060(3) 0.076(4) 0.060(3) 0.001(3) -0.003(3) 0.001(3)
C11 0.067(4) 0.084(4) 0.050(3) 0.014(3) -0.005(3) 0.003(3)
C12 0.066(4) 0.083(4) 0.045(3) 0.022(3) 0.004(3) -0.001(3)
C13 0.071(4) 0.083(4) 0.064(4) 0.023(3) 0.027(3) 0.016(3)
C14 0.054(3) 0.059(3) 0.048(3) 0.011(2) 0.006(2) 0.006(2)

loop_
_atom_site_type_symbol
_atom_site_label
_atom_site_fract_x
_atom_site_fract_y
_atom_site_fract_z
_atom_site_U_iso_or_equiv
_atom_site_thermal_displace_type
_atom_site_calc_flag
_atom_site_refinement_flags
_atom_site_occupancy
Co Co1 0.98614(6) 0.01580(5) 0.38763(4) 0.0353(2) Uani . . 1.000
O O1 0.6445(5) 0.0607(5) 0.7562(3) 0.0940(18) Uani . . 1.000
O O2 0.8752(4) 0.0241(3) 0.7042(2) 0.0581(11) Uani . . 1.000
O O3 0.8641(3) 0.0427(3) 0.4968(2) 0.0452(10) Uani . . 1.000
O O4 1.0672(5) 0.2394(4) 0.3097(3) 0.0765(17) Uani . . 1.000
O O5 1.1737(5) 0.2946(4) 0.1830(4) 0.101(2) Uani . . 1.000
N N1 0.8176(4) 0.0891(3) 0.2876(3) 0.0456(12) Uani . . 1.000
N N2 1.0763(5) 0.2359(4) 0.2183(3) 0.0615(17) Uani . . 1.000
C C1 0.7269(6) 0.0597(5) 0.6879(4) 0.0515(17) Uani . . 1.000
C C2 0.6501(5) 0.1047(4) 0.5856(3) 0.0430(16) Uani . . 1.000
C C3 0.7180(5) 0.0937(3) 0.4962(3) 0.0390(14) Uani . . 1.000
C C4 0.6304(5) 0.1389(4) 0.4043(3) 0.0433(16) Uani . . 1.000
C C5 0.6823(6) 0.1325(4) 0.3083(4) 0.0501(17) Uani . . 1.000
C C6 0.4790(5) 0.1957(4) 0.4036(4) 0.0541(19) Uani . . 1.000
C C7 0.4134(6) 0.2066(4) 0.4893(4) 0.0529(19) Uani . . 1.000
C C8 0.4995(5) 0.1602(4) 0.5784(4) 0.0502(17) Uani . . 1.000
C C9 0.8350(6) 0.0974(4) 0.1838(4) 0.0529(17) Uani . . 1.000
C C10 0.7265(7) 0.0345(5) 0.1114(4) 0.0668(19) Uani . . 1.000
C C11 0.7394(7) 0.0423(5) 0.0094(4) 0.069(2) Uani . . 1.000
C C12 0.8596(7) 0.1094(5) -0.0233(4) 0.065(2) Uani . . 1.000
C C13 0.9691(7) 0.1698(5) 0.0476(4) 0.071(2) Uani . . 1.000
C C14 0.9579(6) 0.1648(4) 0.1501(4) 0.0540(17) Uani . . 1.000
H H5 0.61030 0.16330 0.25350 0.0600 Uiso calc R 1.000
H H6 0.42290 0.22650 0.34290 0.0650 Uiso calc R 1.000
H H7 0.31340 0.24430 0.48820 0.0640 Uiso calc R 1.000
H H8 0.45370 0.16660 0.63700 0.0600 Uiso calc R 1.000
H H10 0.64530 -0.01270 0.13150 0.0800 Uiso calc R 1.000
H H11 0.66480 0.00110 -0.03810 0.0830 Uiso calc R 1.000
H H12 0.86670 0.11380 -0.09190 0.0780 Uiso calc R 1.000
H H13 1.05180 0.21470 0.02670 0.0850 Uiso calc R 1.000

loop_
_atom_type_symbol
_atom_type_description
_atom_type_scat_dispersion_real
_atom_type_scat_dispersion_imag
_atom_type_scat_source
C C 0.0033 0.0016 'International Tables Vol C Tables 4.2.6.8 and 6.1.1.4'
H H 0.0000 0.0000 'International Tables Vol C Tables 4.2.6.8 and 6.1.1.4'
N N 0.0061 0.0033 'International Tables Vol C Tables 4.2.6.8 and 6.1.1.4'
O O 0.0106 0.0060 'International Tables Vol C Tables 4.2.6.8 and 6.1.1.4'
Co Co 0.3494 0.9721 'International Tables Vol C Tables 4.2.6.8 and 6.1.1.4'

loop_
_geom_angle_atom_site_label_1
_geom_angle_atom_site_label_2
_geom_angle_atom_site_label_3
_geom_angle_site_symmetry_1
_geom_angle_site_symmetry_2
_geom_angle_site_symmetry_3
_geom_angle
_geom_angle_publ_flag
O3 Co1 N1 . . . 92.51(14) yes
O2 Co1 O3 3_756 . . 171.54(13) yes
O3 Co1 O3 . . 3_756 78.42(11) yes
O2 Co1 N1 3_756 . . 95.83(14) yes
O3 Co1 N1 3_756 . . 170.41(14) yes
O2 Co1 O3 3_756 . 3_756 93.33(12) yes
Co1 O2 C1 3_756 . . 130.1(3) no
Co1 O3 C3 . . . 130.6(2) no
Co1 O3 Co1 . . 3_756 101.58(12) no
Co1 O3 C3 3_756 . . 127.7(2) no
Co1 N1 C5 . . . 124.1(3) no
Co1 N1 C9 . . . 121.2(3) no
C5 N1 C9 . . . 114.7(4) no
O4 N2 O5 . . . 122.0(5) no
O4 N2 C14 . . . 119.2(4) no
O5 N2 C14 . . . 118.6(4) no
O1 C1 O2 . . . 121.3(5) no
O1 C1 C2 . . . 117.9(5) no
O2 C1 C2 . . . 120.8(4) no
C1 C2 C3 . . . 125.1(4) no
C1 C2 C8 . . . 117.1(4) no
C3 C2 C8 . . . 117.8(4) no
O3 C3 C2 . . . 121.6(4) no
O3 C3 C4 . . . 119.4(4) no
C2 C3 C4 . . . 119.0(4) no
C3 C4 C5 . . . 125.2(4) no
C3 C4 C6 . . . 119.8(4) no
C5 C4 C6 . . . 115.1(4) no
N1 C5 C4 . . . 128.1(5) no
C4 C6 C7 . . . 121.5(5) no
C6 C7 C8 . . . 118.1(4) no
C2 C8 C7 . . . 123.9(5) no
N1 C9 C10 . . . 119.0(4) no
N1 C9 C14 . . . 123.2(4) no
C10 C9 C14 . . . 117.8(5) no
C9 C10 C11 . . . 120.2(5) no
C10 C11 C12 . . . 121.7(5) no
C11 C12 C13 . . . 118.6(5) no
C12 C13 C14 . . . 121.0(5) no
N2 C14 C9 . . . 122.8(5) no
N2 C14 C13 . . . 116.5(4) no
C9 C14 C13 . . . 120.8(5) no
N1 C5 H5 . . . 116.00 no
C4 C5 H5 . . . 116.00 no
C4 C6 H6 . . . 119.00 no
C7 C6 H6 . . . 119.00 no
C6 C7 H7 . . . 121.00 no
C8 C7 H7 . . . 121.00 no
C2 C8 H8 . . . 118.00 no
C7 C8 H8 . . . 118.00 no
C9 C10 H10 . . . 120.00 no
C11 C10 H10 . . . 120.00 no
C10 C11 H11 . . . 119.00 no
C12 C11 H11 . . . 119.00 no
C11 C12 H12 . . . 121.00 no
C13 C12 H12 . . . 121.00 no
C12 C13 H13 . . . 120.00 no
C14 C13 H13 . . . 120.00 no

loop_
_geom_bond_atom_site_label_1
_geom_bond_atom_site_label_2
_geom_bond_site_symmetry_1
_geom_bond_site_symmetry_2
_geom_bond_distance
_geom_bond_publ_flag
Co1 O3 . . 1.936(3) yes
Co1 N1 . . 1.947(4) yes
Co1 O2 . 3_756 1.874(3) yes
Co1 O3 . 3_756 1.929(3) yes
O1 C1 . . 1.231(7) no
O2 C1 . . 1.281(6) no
O3 C3 . . 1.341(5) no
O4 N2 . . 1.237(6) no
O5 N2 . . 1.196(6) no
N1 C5 . . 1.298(6) no
N1 C9 . . 1.422(7) no
N2 C14 . . 1.457(6) no
C1 C2 . . 1.495(7) no
C2 C3 . . 1.411(6) no
C2 C8 . . 1.386(6) no
C3 C4 . . 1.412(6) no
C4 C5 . . 1.423(7) no
C4 C6 . . 1.409(6) no
C6 C7 . . 1.355(7) no
C7 C8 . . 1.383(7) no
C9 C10 . . 1.395(7) no
C9 C14 . . 1.401(7) no
C10 C11 . . 1.388(8) no
C11 C12 . . 1.375(8) no
C12 C13 . . 1.374(8) no
C13 C14 . . 1.390(7) no
C5 H5 . . 0.9300 no
C6 H6 . . 0.9300 no
C7 H7 . . 0.9300 no
C8 H8 . . 0.9300 no
C10 H10 . . 0.9300 no
C11 H11 . . 0.9300 no
C12 H12 . . 0.9300 no
C13 H13 . . 0.9300 no

loop_
_geom_contact_atom_site_label_1
_geom_contact_atom_site_label_2
_geom_contact_distance
_geom_contact_site_symmetry_1
_geom_contact_site_symmetry_2
_geom_contact_publ_flag
Co1 O4 2.807(4) . . y
Co1 N2 3.488(4) . . no
Co1 O5 2.867(5) . 2_745 y
Co1 N2 3.404(4) . 2_745 no
Co1 C13 3.923(6) . 2_745 no
O1 C11 3.351(7) . 1_556 no
O1 C12 3.230(7) . 1_556 no
O2 N2 3.057(5) . 3_756 no
O2 C9 2.946(6) . 3_756 no
O2 C14 3.030(6) . 3_756 no
O2 O3 2.766(4) . . no
O2 N2 3.126(5) . 4_555 no
O2 O4 2.961(6) . 3_756 no
O2 N1 2.836(5) . 3_756 no
O3 O2 2.766(4) . . no
O3 O3 2.444(4) . 3_756 no
O3 N1 2.806(5) . . no
O3 C13 3.334(6) . 4_555 no
O3 C5 2.891(6) . . no
O4 Co1 2.807(4) . . no
O4 N1 2.640(5) . . no
O4 C5 3.417(7) . . no
O4 O2 2.961(6) . 3_756 no
O5 C8 3.295(6) . 4_654 no
O5 Co1 2.867(5) . 2_755 no
O1 H11 2.8100 . 1_556 no
O1 H8 2.3700 . . no
O1 H12 2.5800 . 1_556 no
O2 H12 2.9100 . 1_556 no
O4 H7 2.8800 . 1_655 no
O4 H12 2.8100 . 4_555 no
O5 H13 2.3400 . . no
O5 H6 2.8200 . 1_655 no
O5 H8 2.5500 . 4_654 no
N1 O3 2.806(5) . . no
N1 O4 2.640(5) . . no
N1 N2 2.968(5) . . no
N1 C3 3.040(6) . . no
N1 O2 2.836(5) . 3_756 no
N2 Co1 3.488(4) . . no
N2 N1 2.968(5) . . no
N2 Co1 3.404(4) . 2_755 no
N2 O2 3.057(5) . 3_756 no
N2 O2 3.126(5) . 4_554 no
C1 C6 3.421(7) . 3_656 no
C2 C6 3.499(6) . 3_656 no
C2 C4 3.583(6) . 3_656 no
C2 C7 3.596(6) . 3_656 no
C3 C12 3.510(7) . 4_555 no
C3 C7 3.509(6) . 3_656 no
C3 C8 3.398(6) . 3_656 no
C3 C13 3.347(7) . 4_555 no
C4 C8 3.496(6) . 3_656 no
C4 C2 3.583(6) . 3_656 no
C4 C12 3.421(7) . 4_555 no
C5 O4 3.417(7) . . no
C6 C2 3.499(6) . 3_656 no
C6 C1 3.421(7) . 3_656 no
C7 C2 3.596(6) . 3_656 no
C7 C3 3.509(6) . 3_656 no
C8 C3 3.398(6) . 3_656 no
C8 O5 3.295(6) . 4_455 no
C8 C4 3.496(6) . 3_656 no
C11 C13 3.549(8) . 3_755 no
C11 O1 3.351(7) . 1_554 no
C12 C4 3.421(7) . 4_554 no
C12 O1 3.230(7) . 1_554 no
C12 C3 3.510(7) . 4_554 no
C12 C13 3.437(8) . 3_755 no
C12 C12 3.351(8) . 3_755 no
C13 C11 3.549(8) . 3_755 no
C13 Co1 3.923(6) . 2_755 no
C13 C3 3.347(7) . 4_554 no
C13 C12 3.437(8) . 3_755 no
C13 O3 3.334(6) . 4_554 no
C14 O2 3.030(6) . 3_756 no
C1 H12 3.0400 . 1_556 no
C5 H10 2.8300 . . no
C8 H5 3.0700 . 4_555 no
C10 H5 2.6800 . . no
H5 C10 2.6800 . . no
H5 H6 2.2300 . . no
H5 H10 2.5900 . . no
H5 C8 3.0700 . 4_554 no
H6 O5 2.8200 . 1_455 no
H6 H5 2.2300 . . no
H7 O4 2.8800 . 1_455 no
H7 H13 2.3700 . 4_455 no
H8 O1 2.3700 . . no
H8 O5 2.5500 . 4_455 no
H10 C5 2.8300 . . no
H10 H5 2.5900 . . no
H11 O1 2.8100 . 1_554 no
H12 O1 2.5800 . 1_554 no
H12 O2 2.9100 . 1_554 no
H12 C1 3.0400 . 1_554 no
H12 O4 2.8100 . 4_554 no
H13 O5 2.3400 . . no
H13 H7 2.3700 . 4_654 no

loop_
_geom_hbond_atom_site_label_D
_geom_hbond_atom_site_label_H
_geom_hbond_atom_site_label_A
_geom_hbond_site_symmetry_A
_geom_hbond_distance_DH
_geom_hbond_distance_HA
_geom_hbond_distance_DA
_geom_hbond_angle_DHA
_geom_hbond_publ_flag
C8 H8 O1 . 0.93 2.37 2.713(7) 102 n
C8 H8 O5 4_455 0.93 2.55 3.295(6) 138 yes
C12 H12 O1 1_554 0.93 2.58 3.230(7) 128 yes
C13 H13 O5 . 0.93 2.34 2.657(7) 100 n

loop_
_geom_torsion_atom_site_label_1
_geom_torsion_atom_site_label_2
_geom_torsion_atom_site_label_3
_geom_torsion_atom_site_label_4
_geom_torsion_site_symmetry_1
_geom_torsion_site_symmetry_2
_geom_torsion_site_symmetry_3
_geom_torsion_site_symmetry_4
_geom_torsion
_geom_torsion_publ_flag
N1 Co1 O3 C3 . . . . 0.1(3) no
N1 Co1 O3 Co1 . . . 3_756 -176.86(15) no
O3 Co1 O3 C3 3_756 . . . 176.9(4) no
O3 Co1 O3 Co1 3_756 . . 3_756 -0.02(14) no
O3 Co1 N1 C5 . . . . -0.5(4) no
O3 Co1 N1 C9 . . . . -179.7(3) no
O2 Co1 N1 C5 3_756 . . . 178.1(4) no
O2 Co1 N1 C9 3_756 . . . -1.2(3) no
N1 Co1 O2 C1 . . 3_756 3_756 168.2(4) no
O3 Co1 O3 Co1 . . 3_756 3_756 0.02(14) no
O3 Co1 O3 C3 . . 3_756 3_756 177.1(3) no
Co1 O2 C1 O1 3_756 . . . 166.4(4) no
Co1 O2 C1 C2 3_756 . . . -15.3(7) no
Co1 O3 C3 C2 . . . . -179.9(3) no
Co1 O3 C3 C4 . . . . -0.7(5) no
Co1 O3 C3 C2 3_756 . . . -3.7(5) no
Co1 O3 C3 C4 3_756 . . . 175.5(3) no
Co1 N1 C5 C4 . . . . 1.6(7) no
C9 N1 C5 C4 . . . . -179.1(4) no
Co1 N1 C9 C10 . . . . 116.1(4) no
Co1 N1 C9 C14 . . . . -63.1(5) no
C5 N1 C9 C10 . . . . -63.3(6) no
C5 N1 C9 C14 . . . . 117.6(5) no
O4 N2 C14 C9 . . . . -1.4(7) no
O4 N2 C14 C13 . . . . 176.6(5) no
O5 N2 C14 C9 . . . . -177.2(5) no
O5 N2 C14 C13 . . . . 0.8(7) no
O1 C1 C2 C3 . . . . -170.3(5) no
O1 C1 C2 C8 . . . . 8.9(7) no
O2 C1 C2 C3 . . . . 11.4(7) no
O2 C1 C2 C8 . . . . -169.5(4) no
C1 C2 C3 O3 . . . . -1.7(6) no
C1 C2 C3 C4 . . . . 179.0(4) no
C8 C2 C3 O3 . . . . 179.1(4) no
C8 C2 C3 C4 . . . . -0.2(6) no
C1 C2 C8 C7 . . . . 179.9(4) no
C3 C2 C8 C7 . . . . -0.9(7) no
O3 C3 C4 C5 . . . . 1.8(6) no
O3 C3 C4 C6 . . . . -178.2(4) no
C2 C3 C4 C5 . . . . -179.0(4) no
C2 C3 C4 C6 . . . . 1.1(6) no
C3 C4 C5 N1 . . . . -2.4(8) no
C6 C4 C5 N1 . . . . 177.6(4) no
C3 C4 C6 C7 . . . . -1.0(7) no
C5 C4 C6 C7 . . . . 179.0(4) no
C4 C6 C7 C8 . . . . 0.0(7) no
C6 C7 C8 C2 . . . . 1.0(7) no
N1 C9 C10 C11 . . . . 179.2(5) no
C14 C9 C10 C11 . . . . -1.7(8) no
N1 C9 C14 N2 . . . . -2.0(7) no
N1 C9 C14 C13 . . . . -180.0(4) no
C10 C9 C14 N2 . . . . 178.8(5) no
C10 C9 C14 C13 . . . . 0.9(7) no
C9 C10 C11 C12 . . . . 1.2(9) no
C10 C11 C12 C13 . . . . 0.0(9) no
C11 C12 C13 C14 . . . . -0.8(8) no
C12 C13 C14 N2 . . . . -177.7(5) no
C12 C13 C14 C9 . . . . 0.4(8) no
